data_1534117
loop_
_publ_author_name
'Chung, Tim S.'
'Lopez, Steven A.'
'Houk, K. N.'
'Garcia-Garibay, Miguel A'

_publ_section_title
;
 Stereospecific Synthesis of Substituted Aziridines by a
 Crystal-to-Crystal Photodenitrogenation of \D(2)-1,2,3-Triazolines.
;
_journal_issue 18
_journal_name_full 'Organic letters'
_journal_page_first 4568
_journal_page_last 4571
_journal_paper_doi 10.1021/acs.orglett.5b02290
_journal_volume 17
_journal_year 2015
_chemical_formula_moiety 'C19 H16 F3 N3 O2, C2 H3 N '
_chemical_formula_sum 'C21 H19 F3 N4 O2'
_chemical_formula_weight 416.40
_space_group_crystal_system monoclinic
_space_group_IT_number 14
_space_group_name_Hall '-P 2ybc'
_space_group_name_H-M_alt 'P 1 21/c 1'
_symmetry_space_group_name_Hall '-P 2ybc'
_symmetry_space_group_name_H-M 'P 1 21/c 1'
_atom_sites_solution_hydrogens geom
_audit_creation_method SHELXL-2014/6
_cell_angle_alpha 90
_cell_angle_beta 101.5204(9)
_cell_angle_gamma 90
_cell_formula_units_Z 4
_cell_length_a 22.1268(6)
_cell_length_b 5.36110(10)
_cell_length_c 16.7753(4)
_cell_measurement_reflns_used 9992
_cell_measurement_temperature 100(2)
_cell_measurement_theta_max 72.01
_cell_measurement_theta_min 5.36
_cell_volume 1949.86(8)
_computing_cell_refinement 'Bruker SAINT'
_computing_data_collection 'Bruker APEX2'
_computing_data_reduction 'Bruker SAINT'
_computing_molecular_graphics 'Bruker SHELXTL'
_computing_publication_material 'Bruker SHELXTL'
_computing_structure_refinement 'SHELXL-2014/6 (Sheldrick, 2014)'
_computing_structure_solution 'SHELXS-97 (Sheldrick 2008)'
_diffrn_ambient_temperature 100(2)
_diffrn_measured_fraction_theta_full 0.998
_diffrn_measured_fraction_theta_max 0.994
_diffrn_radiation_type CuK\a
_diffrn_radiation_wavelength 1.54178
_diffrn_reflns_av_R_equivalents 0.0272
_diffrn_reflns_av_unetI/netI 0.0219
_diffrn_reflns_laue_measured_fraction_full 0.998
_diffrn_reflns_laue_measured_fraction_max 0.994
_diffrn_reflns_limit_h_max 27
_diffrn_reflns_limit_h_min -23
_diffrn_reflns_limit_k_max 6
_diffrn_reflns_limit_k_min -6
_diffrn_reflns_limit_l_max 20
_diffrn_reflns_limit_l_min -20
_diffrn_reflns_number 18767
_diffrn_reflns_point_group_measured_fraction_full 0.998
_diffrn_reflns_point_group_measured_fraction_max 0.994
_diffrn_reflns_theta_full 67.679
_diffrn_reflns_theta_max 72.068
_diffrn_reflns_theta_min 2.038
_exptl_absorpt_coefficient_mu 0.963
_exptl_absorpt_correction_T_max 0.75
_exptl_absorpt_correction_T_min 0.64
_exptl_absorpt_correction_type multi-scan
_exptl_crystal_colour colorless
_exptl_crystal_density_diffrn 1.418
_exptl_crystal_description platelet
_exptl_crystal_F_000 864
_exptl_crystal_size_max 0.400
_exptl_crystal_size_mid 0.200
_exptl_crystal_size_min 0.060
_refine_diff_density_max 0.416
_refine_diff_density_min -0.335
_refine_diff_density_rms 0.070
_refine_ls_extinction_method none
_refine_ls_goodness_of_fit_ref 1.027
_refine_ls_hydrogen_treatment constr
_refine_ls_matrix_type full
_refine_ls_number_parameters 273
_refine_ls_number_reflns 3824
_refine_ls_number_restraints 0
_refine_ls_restrained_S_all 1.027
_refine_ls_R_factor_all 0.0385
_refine_ls_R_factor_gt 0.0376
_refine_ls_shift/su_max 0.001
_refine_ls_shift/su_mean 0.000
_refine_ls_structure_factor_coef Fsqd
_refine_ls_weighting_details 'w=1/[\s^2^(Fo^2^)+(0.0590P)^2^+0.9369P] where P=(Fo^2^+2Fc^2^)/3'
_refine_ls_weighting_scheme calc
_refine_ls_wR_factor_gt 0.1011
_refine_ls_wR_factor_ref 0.1023
_reflns_Friedel_coverage 0.000
_reflns_number_gt 3712
_reflns_number_total 3824
_reflns_threshold_expression 'I > 2\s(I)'
_cod_data_source_file ol5b02290_si_003.cif
_cod_data_source_block cu_gg1403sa-new
_cod_database_code 1534117
_shelx_space_group_comment
;
The symmetry employed for this shelxl refinement is uniquely defined
by the following loop, which should always be used as a source of
symmetry information in preference to the above space-group names.
They are only intended as comments.
;
_shelx_estimated_absorpt_t_min 0.699
_shelx_estimated_absorpt_t_max 0.944
_shelxl_version_number 2014/6

loop_
_space_group_symop_operation_xyz
'x, y, z'
'-x, y+1/2, -z+1/2'
'-x, -y, -z'
'x, -y-1/2, z-1/2'

loop_
_atom_site_label
_atom_site_type_symbol
_atom_site_fract_x
_atom_site_fract_y
_atom_site_fract_z
_atom_site_U_iso_or_equiv
_atom_site_adp_type
_atom_site_occupancy
_atom_site_site_symmetry_order
_atom_site_calc_flag
_atom_site_refinement_flags_posn
_atom_site_refinement_flags_adp
F1 F 0.09752(4) 0.46478(18) 0.49845(5) 0.0335(2) Uani 1 1 d . .
F2 F 0.03838(3) 0.73636(18) 0.53778(5) 0.0344(2) Uani 1 1 d . .
F3 F 0.06607(4) 0.40867(18) 0.61063(5) 0.0382(2) Uani 1 1 d . .
O1 O 0.24973(4) 0.78639(17) 0.75504(5) 0.0230(2) Uani 1 1 d . .
O2 O 0.21096(4) 0.40958(17) 0.77741(5) 0.0218(2) Uani 1 1 d . .
N1 N 0.23896(4) 0.6359(2) 0.59145(6) 0.0180(2) Uani 1 1 d . .
N2 N 0.21708(5) 0.8393(2) 0.54756(6) 0.0220(2) Uani 1 1 d . .
N3 N 0.16311(5) 0.8969(2) 0.55405(7) 0.0247(2) Uani 1 1 d . .
C1 C 0.53585(5) 0.2641(2) 0.68154(7) 0.0170(2) Uani 1 1 d . .
H1 H 0.5228 0.1276 0.7100 0.020 Uiso 1 1 calc R U
C2 C 0.59808(5) 0.3010(2) 0.68134(7) 0.0188(2) Uani 1 1 d . .
H2 H 0.6278 0.1883 0.7099 0.023 Uiso 1 1 calc R U
C3 C 0.61725(5) 0.5014(2) 0.63969(7) 0.0200(3) Uani 1 1 d . .
H3 H 0.6599 0.5243 0.6405 0.024 Uiso 1 1 calc R U
C4 C 0.57442(5) 0.6691(2) 0.59681(7) 0.0188(2) Uani 1 1 d . .
H4 H 0.5876 0.8050 0.5682 0.023 Uiso 1 1 calc R U
C5 C 0.51211(5) 0.6335(2) 0.59665(7) 0.0164(2) Uani 1 1 d . .
C6 C 0.49307(5) 0.4320(2) 0.63900(7) 0.0153(2) Uani 1 1 d . .
C7 C 0.42577(5) 0.4435(2) 0.63034(7) 0.0151(2) Uani 1 1 d . .
C8 C 0.40393(5) 0.6527(2) 0.58256(7) 0.0158(2) Uani 1 1 d . .
C9 C 0.45678(5) 0.7845(2) 0.55564(7) 0.0167(2) Uani 1 1 d . .
H9A H 0.4601 0.9601 0.5744 0.020 Uiso 1 1 calc R U
H9B H 0.4520 0.7806 0.4957 0.020 Uiso 1 1 calc R U
C10 C 0.38515(5) 0.2940(2) 0.66246(7) 0.0170(2) Uani 1 1 d . .
H10 H 0.3997 0.1510 0.6939 0.020 Uiso 1 1 calc R U
C11 C 0.32287(5) 0.3567(2) 0.64789(7) 0.0177(2) Uani 1 1 d . .
H11 H 0.2945 0.2551 0.6689 0.021 Uiso 1 1 calc R U
C12 C 0.30193(5) 0.5699(2) 0.60215(7) 0.0167(2) Uani 1 1 d . .
C13 C 0.34220(5) 0.7179(2) 0.56815(7) 0.0169(2) Uani 1 1 d . .
H13 H 0.3276 0.8595 0.5360 0.020 Uiso 1 1 calc R U
C14 C 0.14104(5) 0.7190(2) 0.61021(7) 0.0204(3) Uani 1 1 d . .
H14 H 0.1296 0.8121 0.6567 0.024 Uiso 1 1 calc R U
C15 C 0.19636(5) 0.5463(2) 0.64186(7) 0.0177(2) Uani 1 1 d . .
H15 H 0.1856 0.3664 0.6316 0.021 Uiso 1 1 calc R U
C16 C 0.22293(5) 0.5977(2) 0.73165(7) 0.0174(2) Uani 1 1 d . .
C17 C 0.23328(7) 0.4404(3) 0.86515(7) 0.0270(3) Uani 1 1 d . .
H17A H 0.2124 0.5834 0.8855 0.032 Uiso 1 1 calc R U
H17B H 0.2783 0.4717 0.8771 0.032 Uiso 1 1 calc R U
C18 C 0.21894(7) 0.2031(3) 0.90532(8) 0.0285(3) Uani 1 1 d . .
H18A H 0.2400 0.0633 0.8849 0.043 Uiso 1 1 calc R U
H18B H 0.1743 0.1741 0.8929 0.043 Uiso 1 1 calc R U
H18C H 0.2332 0.2173 0.9643 0.043 Uiso 1 1 calc R U
C19 C 0.08546(6) 0.5811(3) 0.56371(8) 0.0254(3) Uani 1 1 d . .
N4 N 0.91663(7) 0.3667(3) 0.72566(8) 0.0428(3) Uani 1 1 d . .
C20 C 0.92849(7) 0.1997(3) 0.68901(9) 0.0312(3) Uani 1 1 d . .
C21 C 0.94353(8) -0.0107(3) 0.64237(10) 0.0391(4) Uani 1 1 d . .
H21A H 0.9865 0.0025 0.6362 0.059 Uiso 1 1 calc R U
H21B H 0.9163 -0.0109 0.5885 0.059 Uiso 1 1 calc R U
H21C H 0.9379 -0.1660 0.6708 0.059 Uiso 1 1 calc R U

loop_
_atom_site_aniso_label
_atom_site_aniso_U_11
_atom_site_aniso_U_22
_atom_site_aniso_U_33
_atom_site_aniso_U_23
_atom_site_aniso_U_13
_atom_site_aniso_U_12
F1 0.0257(4) 0.0445(5) 0.0280(4) -0.0120(4) -0.0006(3) 0.0011(4)
F2 0.0167(4) 0.0467(5) 0.0371(5) -0.0028(4) -0.0009(3) 0.0059(3)
F3 0.0261(4) 0.0463(5) 0.0411(5) 0.0062(4) 0.0040(4) -0.0137(4)
O1 0.0235(4) 0.0252(5) 0.0202(4) -0.0038(4) 0.0039(3) -0.0055(4)
O2 0.0258(4) 0.0229(5) 0.0168(4) 0.0002(3) 0.0039(3) -0.0022(4)
N1 0.0164(5) 0.0214(5) 0.0165(5) 0.0024(4) 0.0041(4) 0.0017(4)
N2 0.0185(5) 0.0241(5) 0.0227(5) 0.0043(4) 0.0025(4) 0.0023(4)
N3 0.0185(5) 0.0271(6) 0.0287(5) 0.0052(5) 0.0052(4) 0.0032(4)
C1 0.0196(6) 0.0168(6) 0.0144(5) -0.0001(4) 0.0027(4) 0.0007(4)
C2 0.0179(6) 0.0195(6) 0.0176(5) -0.0005(4) 0.0006(4) 0.0039(4)
C3 0.0163(5) 0.0219(6) 0.0217(6) -0.0028(5) 0.0036(4) -0.0002(5)
C4 0.0199(6) 0.0172(6) 0.0195(5) -0.0002(4) 0.0049(4) -0.0007(5)
C5 0.0194(6) 0.0146(5) 0.0149(5) -0.0023(4) 0.0028(4) 0.0015(4)
C6 0.0175(5) 0.0154(5) 0.0129(5) -0.0028(4) 0.0027(4) 0.0005(4)
C7 0.0172(5) 0.0151(5) 0.0126(5) -0.0021(4) 0.0019(4) 0.0018(4)
C8 0.0191(6) 0.0146(5) 0.0134(5) -0.0024(4) 0.0029(4) 0.0006(4)
C9 0.0179(5) 0.0146(5) 0.0176(5) 0.0010(4) 0.0036(4) 0.0018(4)
C10 0.0197(6) 0.0152(5) 0.0158(5) -0.0008(4) 0.0030(4) 0.0011(4)
C11 0.0181(6) 0.0184(6) 0.0172(5) -0.0014(4) 0.0051(4) -0.0015(4)
C12 0.0160(5) 0.0194(6) 0.0141(5) -0.0038(4) 0.0014(4) 0.0018(4)
C13 0.0188(6) 0.0167(6) 0.0147(5) -0.0006(4) 0.0022(4) 0.0023(4)
C14 0.0166(6) 0.0257(6) 0.0191(5) -0.0009(5) 0.0039(4) 0.0014(5)
C15 0.0141(5) 0.0206(6) 0.0185(6) -0.0015(4) 0.0038(4) -0.0008(4)
C16 0.0136(5) 0.0213(6) 0.0179(5) -0.0009(4) 0.0045(4) 0.0014(4)
C17 0.0387(7) 0.0265(7) 0.0152(6) -0.0003(5) 0.0036(5) 0.0010(6)
C18 0.0372(7) 0.0274(7) 0.0225(6) 0.0040(5) 0.0103(5) 0.0056(6)
C19 0.0164(6) 0.0341(7) 0.0252(6) -0.0010(5) 0.0031(5) 0.0003(5)
N4 0.0499(8) 0.0461(8) 0.0357(7) 0.0018(6) 0.0162(6) 0.0039(7)
C20 0.0280(7) 0.0376(8) 0.0285(7) 0.0070(6) 0.0071(5) -0.0017(6)
C21 0.0373(8) 0.0362(8) 0.0427(9) -0.0025(7) 0.0053(7) 0.0006(7)

loop_
_atom_type_symbol
_atom_type_description
_atom_type_scat_dispersion_real
_atom_type_scat_dispersion_imag
_atom_type_scat_source
C C 0.0181 0.0091 'International Tables Vol C Tables 4.2.6.8 and 6.1.1.4'
H H 0.0000 0.0000 'International Tables Vol C Tables 4.2.6.8 and 6.1.1.4'
N N 0.0311 0.0180 'International Tables Vol C Tables 4.2.6.8 and 6.1.1.4'
O O 0.0492 0.0322 'International Tables Vol C Tables 4.2.6.8 and 6.1.1.4'
F F 0.0727 0.0534 'International Tables Vol C Tables 4.2.6.8 and 6.1.1.4'

loop_
_geom_angle_atom_site_label_1
_geom_angle_atom_site_label_2
_geom_angle_atom_site_label_3
_geom_angle
C16 O2 C17 115.44(10)
N2 N1 C12 120.54(10)
N2 N1 C15 112.14(9)
C12 N1 C15 125.12(10)
N3 N2 N1 113.19(10)
N2 N3 C14 109.52(10)
C2 C1 C6 118.53(11)
C2 C1 H1 120.7
C6 C1 H1 120.7
C1 C2 C3 120.75(11)
C1 C2 H2 119.6
C3 C2 H2 119.6
C2 C3 C4 120.76(11)
C2 C3 H3 119.6
C4 C3 H3 119.6
C5 C4 C3 118.88(11)
C5 C4 H4 120.6
C3 C4 H4 120.6
C4 C5 C6 120.14(11)
C4 C5 C9 129.71(11)
C6 C5 C9 110.15(10)
C1 C6 C5 120.94(10)
C1 C6 C7 130.45(11)
C5 C6 C7 108.59(10)
C10 C7 C8 120.34(11)
C10 C7 C6 131.21(11)
C8 C7 C6 108.41(10)
C13 C8 C7 121.03(11)
C13 C8 C9 128.74(11)
C7 C8 C9 110.19(10)
C8 C9 C5 102.59(9)
C8 C9 H9A 111.2
C5 C9 H9A 111.2
C8 C9 H9B 111.2
C5 C9 H9B 111.2
H9A C9 H9B 109.2
C11 C10 C7 119.13(11)
C11 C10 H10 120.4
C7 C10 H10 120.4
C10 C11 C12 119.99(11)
C10 C11 H11 120.0
C12 C11 H11 120.0
C13 C12 C11 121.20(11)
C13 C12 N1 119.93(11)
C11 C12 N1 118.86(11)
C8 C13 C12 118.25(11)
C8 C13 H13 120.9
C12 C13 H13 120.9
N3 C14 C19 108.81(10)
N3 C14 C15 105.31(9)
C19 C14 C15 113.10(11)
N3 C14 H14 109.8
C19 C14 H14 109.8
C15 C14 H14 109.8
N1 C15 C16 110.13(9)
N1 C15 C14 99.34(9)
C16 C15 C14 110.72(9)
N1 C15 H15 112.0
C16 C15 H15 112.0
C14 C15 H15 112.0
O1 C16 O2 126.56(11)
O1 C16 C15 122.85(11)
O2 C16 C15 110.58(10)
O2 C17 C18 107.22(11)
O2 C17 H17A 110.3
C18 C17 H17A 110.3
O2 C17 H17B 110.3
C18 C17 H17B 110.3
H17A C17 H17B 108.5
C17 C18 H18A 109.5
C17 C18 H18B 109.5
H18A C18 H18B 109.5
C17 C18 H18C 109.5
H18A C18 H18C 109.5
H18B C18 H18C 109.5
F2 C19 F1 107.16(10)
F2 C19 F3 107.50(10)
F1 C19 F3 107.48(12)
F2 C19 C14 111.36(12)
F1 C19 C14 112.16(10)
F3 C19 C14 110.95(11)
N4 C20 C21 179.76(18)
C20 C21 H21A 109.5
C20 C21 H21B 109.5
H21A C21 H21B 109.5
C20 C21 H21C 109.5
H21A C21 H21C 109.5
H21B C21 H21C 109.5

loop_
_geom_bond_atom_site_label_1
_geom_bond_atom_site_label_2
_geom_bond_distance
F1 C19 1.3323(15)
F2 C19 1.3367(16)
F3 C19 1.3389(16)
O1 C16 1.1983(15)
O2 C16 1.3258(15)
O2 C17 1.4654(14)
N1 N2 1.3503(15)
N1 C12 1.4138(15)
N1 C15 1.4672(14)
N2 N3 1.2591(15)
N3 C14 1.4899(16)
C1 C2 1.3917(16)
C1 C6 1.3950(16)
C1 H1 0.9500
C2 C3 1.3931(18)
C2 H2 0.9500
C3 C4 1.3968(17)
C3 H3 0.9500
C4 C5 1.3914(16)
C4 H4 0.9500
C5 C6 1.4032(16)
C5 C9 1.5136(16)
C6 C7 1.4682(15)
C7 C10 1.3905(16)
C7 C8 1.4069(16)
C8 C13 1.3836(16)
C8 C9 1.5105(16)
C9 H9A 0.9900
C9 H9B 0.9900
C10 C11 1.3918(16)
C10 H10 0.9500
C11 C12 1.4030(17)
C11 H11 0.9500
C12 C13 1.3969(17)
C13 H13 0.9500
C14 C19 1.5114(17)
C14 C15 1.5418(16)
C14 H14 1.0000
C15 C16 1.5286(15)
C15 H15 1.0000
C17 C18 1.5026(19)
C17 H17A 0.9900
C17 H17B 0.9900
C18 H18A 0.9800
C18 H18B 0.9800
C18 H18C 0.9800
N4 C20 1.145(2)
C20 C21 1.449(2)
C21 H21A 0.9800
C21 H21B 0.9800
C21 H21C 0.9800
